data_2008831
loop_
_publ_author_name
'R. Krishna'
'D. Velmurugan'
'S. Shanmuga Sundara Raj'
'Hoong-Kun Fun'
'G. Babu'
'P. T. Perumal'

_publ_section_title
;
 Bis(indol-3-yl)(4-methylphenyl)methane
;
_journal_issue 8
_journal_name_full 'Acta Crystallographica Section C'
_journal_page_first IUC9900084
_journal_paper_doi 10.1107/S0108270199099047
_journal_volume 55
_journal_year 1999
_chemical_formula_sum 'C24 H20 N2'
_chemical_formula_weight 336.42
_chemical_name_systematic
;
3,3'-bis-indolyl (4-methylphenyl) methane
;
_space_group_IT_number 14
_symmetry_cell_setting monoclinic
_symmetry_space_group_name_Hall '-P 2ybc'
_symmetry_space_group_name_H-M 'P 1 21/c 1'
_audit_creation_method SHELXL-97
_cell_angle_alpha 90.00
_cell_angle_beta 104.2270(10)
_cell_angle_gamma 90.00
_cell_formula_units_Z 4
_cell_length_a 15.86430(10)
_cell_length_b 6.08870(10)
_cell_length_c 20.30140(10)
_cell_measurement_reflns_used 6475
_cell_measurement_temperature 293(2)
_cell_measurement_theta_max 28.34
_cell_measurement_theta_min 1.32
_cell_volume 1900.83(4)
_computing_cell_refinement 'SAINT (Siemens, 1996)'
_computing_data_collection 'SMART (Siemens, 1996)'
_computing_data_reduction SAINT
_computing_molecular_graphics SHELXTL
_computing_publication_material 'SHELXTL, PARST (Nardelli, 1995) and PLATON (Spek, 1990)'
_computing_structure_refinement SHELXTL
_computing_structure_solution 'SHELXTL (Sheldrick, 1997)'
_diffrn_ambient_temperature 293(2)
_diffrn_detector_area_resol_mean 8.33
_diffrn_measured_fraction_theta_full 0.990
_diffrn_measured_fraction_theta_max 0.990
_diffrn_measurement_device_type 'Siemens SMART CCD area-detector'
_diffrn_measurement_method \w
_diffrn_radiation_monochromator graphite
_diffrn_radiation_source 'fine-focus sealed tube'
_diffrn_radiation_type MoK\a
_diffrn_radiation_wavelength 0.71073
_diffrn_reflns_av_R_equivalents 0.081
_diffrn_reflns_av_sigmaI/netI 0.0742
_diffrn_reflns_limit_h_max 18
_diffrn_reflns_limit_h_min -18
_diffrn_reflns_limit_k_max 7
_diffrn_reflns_limit_k_min 0
_diffrn_reflns_limit_l_max 24
_diffrn_reflns_limit_l_min 0
_diffrn_reflns_number 11174
_diffrn_reflns_theta_full 25.00
_diffrn_reflns_theta_max 25
_diffrn_reflns_theta_min 1.32
_exptl_absorpt_coefficient_mu 0.069
_exptl_absorpt_correction_type none
_exptl_crystal_colour Yellow
_exptl_crystal_density_diffrn 1.176
_exptl_crystal_density_method 'not measured'
_exptl_crystal_description 'Rectangular block'
_exptl_crystal_F_000 712
_exptl_crystal_size_max 0.48
_exptl_crystal_size_mid 0.34
_exptl_crystal_size_min 0.22
_refine_diff_density_max 0.358
_refine_diff_density_min -0.342
_refine_ls_extinction_coef 0.047(6)
_refine_ls_extinction_method SHELXTL
_refine_ls_goodness_of_fit_ref 1.081
_refine_ls_hydrogen_treatment constr
_refine_ls_matrix_type full
_refine_ls_number_parameters 237
_refine_ls_number_reflns 3313
_refine_ls_number_restraints 0
_refine_ls_restrained_S_all 1.081
_refine_ls_R_factor_all 0.105
_refine_ls_R_factor_gt 0.066
_refine_ls_shift/su_max <0.001
_refine_ls_shift/su_mean 0.000
_refine_ls_structure_factor_coef Fsqd
_refine_ls_weighting_details 'calc w = 1/[\s^2^(Fo^2^)+(0.1102P)^2^] where P = (Fo^2^+2Fc^2^)/3'
_refine_ls_weighting_scheme calc
_refine_ls_wR_factor_ref 0.200
_reflns_number_gt 2066
_reflns_number_total 3313
_reflns_threshold_expression I>2\s(I)
_cod_data_source_file qa0142.cif
_cod_data_source_block I
_cod_depositor_comments
;
The following automatic conversions were performed:
'_symmetry_cell_setting' value 'Monoclinic' changed to 'monoclinic'
according to '/home/saulius/struct/CIF-dictionaries/cif_core.dic'
dictionary named 'cif_core.dic' version 2.4.1 from 2010-06-29.

Automatic conversion script
Id: cif_fix_enum 1527 2010-12-29 10:47:43Z saulius 

The following automatic conversions were performed:

'_symmetry_cell_setting' value 'Monoclinic' changed to 'monoclinic'
according to /home/saulius/struct/CIF-dictionaries/cif_core.dic
dictionary named 'cif_core.dic' version 2.4.1 from 2010-06-29.

Automatic conversion script
Id: cif_fix_values 1715 2011-07-08 13:25:40Z adriana 
;
_cod_original_cell_volume 1900.83(3)
_cod_original_sg_symbol_H-M 'P 21/c'
_cod_database_code 2008831

loop_
_symmetry_equiv_pos_as_xyz
'x, y, z'
'-x, y+1/2, -z+1/2'
'-x, -y, -z'
'x, -y-1/2, z-1/2'

loop_
_atom_site_label
_atom_site_fract_x
_atom_site_fract_y
_atom_site_fract_z
_atom_site_U_iso_or_equiv
_atom_site_adp_type
_atom_site_calc_flag
_atom_site_refinement_flags
_atom_site_occupancy
_atom_site_disorder_assembly
_atom_site_disorder_group
_atom_site_type_symbol
N1' 0.05996(16) 0.8658(5) 0.23725(13) 0.0993(8) Uani d . 1 . . N
H1' 0.0491 0.9508 0.2680 0.119 Uiso calc R 1 . . H
C2' 0.14088(18) 0.7971(5) 0.23351(14) 0.0830(8) Uani d . 1 . . C
H2' 0.1926 0.8358 0.2642 0.100 Uiso calc R 1 . . H
C3' 0.13521(14) 0.6655(4) 0.17913(11) 0.0620(6) Uani d . 1 . . C
C4' -0.00382(17) 0.5301(5) 0.09143(12) 0.0834(8) Uani d . 1 . . C
H4' 0.0243 0.4436 0.0657 0.100 Uiso calc R 1 . . H
C5' -0.0928(2) 0.5430(7) 0.07566(16) 0.1047(11) Uani d . 1 . . C
H5' -0.1248 0.4637 0.0388 0.126 Uiso calc R 1 . . H
C6' -0.13634(19) 0.6701(7) 0.11283(18) 0.1006(11) Uani d . 1 . . C
H6' -0.1968 0.6737 0.1009 0.121 Uiso calc R 1 . . H
C7' -0.0916(2) 0.7908(6) 0.16701(19) 0.0958(10) Uani d . 1 . . C
H7' -0.1206 0.8790 0.1917 0.115 Uiso calc R 1 . . H
C8' 0.04366(14) 0.6494(4) 0.14684(11) 0.0622(6) Uani d . 1 . . C
C9' -0.00095(17) 0.7774(5) 0.18408(14) 0.0771(7) Uani d . 1 . . C
N1 0.21607(17) 0.9602(4) 0.01498(11) 0.0887(7) Uani d . 1 . . N
H1 0.2010 1.0791 -0.0077 0.106 Uiso calc R 1 . . H
C2 0.18636(19) 0.8929(5) 0.07006(13) 0.0774(7) Uani d . 1 . . C
H2 0.1461 0.9683 0.0879 0.093 Uiso calc R 1 . . H
C3 0.22427(14) 0.7022(4) 0.09413(10) 0.0602(6) Uani d . 1 . . C
C4 0.33389(15) 0.4616(5) 0.04884(13) 0.0721(7) Uani d . 1 . . C
H4 0.3394 0.3490 0.0806 0.087 Uiso calc R 1 . . H
C5 0.37915(18) 0.4533(6) -0.00080(15) 0.0909(9) Uani d . 1 . . C
H5 0.4153 0.3343 -0.0026 0.109 Uiso calc R 1 . . H
C6 0.3715(2) 0.6222(7) -0.04877(15) 0.0945(10) Uani d . 1 . . C
H6 0.4029 0.6133 -0.0818 0.113 Uiso calc R 1 . . H
C7 0.3189(2) 0.8000(6) -0.04813(13) 0.0881(9) Uani d . 1 . . C
H7 0.3138 0.9115 -0.0802 0.106 Uiso calc R 1 . . H
C8 0.28011(14) 0.6389(4) 0.05124(10) 0.0605(6) Uani d . 1 . . C
C9 0.27341(16) 0.8078(5) 0.00213(12) 0.0709(7) Uani d . 1 . . C
C10 0.20811(14) 0.5680(4) 0.15310(10) 0.0597(6) Uani d . 1 . . C
H10 0.1888 0.4222 0.1351 0.072 Uiso calc R 1 . . H
C11 0.28927(14) 0.5348(4) 0.21016(11) 0.0593(6) Uani d . 1 . . C
C12 0.30060(18) 0.3423(5) 0.24714(13) 0.0801(8) Uani d . 1 . . C
H12 0.2597 0.2307 0.2351 0.096 Uiso calc R 1 . . H
C13 0.3712(2) 0.3117(5) 0.30152(14) 0.0895(9) Uani d . 1 . . C
H13 0.3763 0.1806 0.3257 0.107 Uiso calc R 1 . . H
C14 0.43455(17) 0.4707(5) 0.32093(12) 0.0762(8) Uani d . 1 . . C
C15 0.42381(16) 0.6615(5) 0.28352(12) 0.0780(8) Uani d . 1 . . C
H15 0.4656 0.7713 0.2949 0.094 Uiso calc R 1 . . H
C16 0.35245(16) 0.6945(5) 0.22938(12) 0.0723(7) Uani d . 1 . . C
H16 0.3469 0.8263 0.2056 0.087 Uiso calc R 1 . . H
C17 0.5113(2) 0.4391(6) 0.38114(15) 0.1068(11) Uani d . 1 . . C
H17A 0.5274 0.2868 0.3849 0.160 Uiso calc R 1 . . H
H17B 0.4957 0.4852 0.4218 0.160 Uiso calc R 1 . . H
H17C 0.5594 0.5252 0.3750 0.160 Uiso calc R 1 . . H

loop_
_atom_site_aniso_label
_atom_site_aniso_U_11
_atom_site_aniso_U_22
_atom_site_aniso_U_33
_atom_site_aniso_U_12
_atom_site_aniso_U_13
_atom_site_aniso_U_23
N1' 0.0912(16) 0.114(2) 0.1031(19) -0.0070(15) 0.0434(15) -0.0451(16)
C2' 0.0706(16) 0.105(2) 0.0774(18) -0.0149(15) 0.0265(14) -0.0266(16)
C3' 0.0625(13) 0.0790(15) 0.0474(12) -0.0072(11) 0.0191(11) -0.0015(11)
C4' 0.0707(16) 0.122(2) 0.0538(14) -0.0063(16) 0.0090(13) 0.0009(14)
C5' 0.0710(18) 0.166(3) 0.0681(18) -0.016(2) -0.0008(15) 0.0131(19)
C6' 0.0613(16) 0.147(3) 0.090(2) 0.0076(19) 0.0115(17) 0.054(2)
C7' 0.0782(19) 0.114(2) 0.107(2) 0.0206(18) 0.0446(18) 0.034(2)
C8' 0.0616(13) 0.0796(15) 0.0472(12) -0.0058(12) 0.0170(11) 0.0070(11)
C9' 0.0706(16) 0.0925(18) 0.0755(17) 0.0024(14) 0.0320(14) 0.0049(15)
N1 0.1041(17) 0.0919(16) 0.0754(14) 0.0042(14) 0.0326(14) 0.0248(12)
C2 0.0854(17) 0.0851(17) 0.0667(15) 0.0109(15) 0.0286(13) 0.0151(14)
C3 0.0563(12) 0.0801(15) 0.0436(12) -0.0051(12) 0.0111(10) 0.0008(11)
C4 0.0579(13) 0.0953(19) 0.0650(15) -0.0020(13) 0.0186(12) -0.0050(13)
C5 0.0742(17) 0.121(3) 0.086(2) -0.0061(17) 0.0350(16) -0.0179(18)
C6 0.0861(19) 0.135(3) 0.0731(19) -0.031(2) 0.0409(16) -0.0250(19)
C7 0.0892(19) 0.120(2) 0.0594(16) -0.0292(19) 0.0256(15) 0.0030(16)
C8 0.0501(12) 0.0878(16) 0.0432(12) -0.0119(12) 0.0105(10) -0.0047(11)
C9 0.0688(15) 0.0937(18) 0.0512(13) -0.0160(14) 0.0167(12) 0.0024(13)
C10 0.0621(13) 0.0716(14) 0.0476(12) -0.0096(11) 0.0175(10) -0.0040(11)
C11 0.0619(13) 0.0736(14) 0.0455(12) -0.0012(11) 0.0195(10) 0.0046(10)
C12 0.0826(17) 0.0851(18) 0.0704(16) -0.0067(14) 0.0145(15) 0.0115(13)
C13 0.097(2) 0.093(2) 0.0754(18) 0.0052(17) 0.0156(16) 0.0179(16)
C14 0.0709(15) 0.106(2) 0.0539(14) 0.0203(15) 0.0194(12) 0.0052(14)
C15 0.0639(14) 0.110(2) 0.0591(15) -0.0135(14) 0.0132(13) -0.0021(14)
C16 0.0703(15) 0.0859(17) 0.0603(14) -0.0161(14) 0.0153(12) 0.0069(13)
C17 0.0841(19) 0.152(3) 0.0756(19) 0.032(2) 0.0037(16) 0.007(2)

loop_
_atom_type_symbol
_atom_type_description
_atom_type_scat_dispersion_real
_atom_type_scat_dispersion_imag
_atom_type_scat_source
C C 0.0033 0.0016 'International Tables Vol C Tables 4.2.6.8 and 6.1.1.4'
H H 0.0000 0.0000 'International Tables Vol C Tables 4.2.6.8 and 6.1.1.4'
N N 0.0061 0.0033 'International Tables Vol C Tables 4.2.6.8 and 6.1.1.4'

loop_
_geom_angle_atom_site_label_1
_geom_angle_atom_site_label_2
_geom_angle_atom_site_label_3
_geom_angle
_geom_angle_publ_flag
C9' N1' C2' 109.0(2) y
C3' C2' N1' 110.6(2) ?
C2' C3' C8' 105.6(2) ?
C2' C3' C10 128.2(2) ?
C8' C3' C10 125.99(19) ?
C5' C4' C8' 118.7(3) ?
C4' C5' C6' 122.0(3) ?
C7' C6' C5' 120.7(3) ?
C6' C7' C9' 117.9(3) ?
C9' C8' C4' 118.9(2) ?
C9' C8' C3' 107.7(2) ?
C4' C8' C3' 133.3(2) y
N1' C9' C8' 107.1(2) ?
N1' C9' C7' 131.0(3) y
C8' C9' C7' 121.8(3) ?
C9 N1 C2 109.2(2) y
C3 C2 N1 109.9(2) ?
C2 C3 C8 107.4(2) ?
C2 C3 C10 127.1(2) ?
C8 C3 C10 125.4(2) ?
C5 C4 C8 119.5(3) ?
C4 C5 C6 120.7(3) ?
C7 C6 C5 121.5(3) ?
C6 C7 C9 117.5(3) ?
C4 C8 C9 118.8(2) ?
C4 C8 C3 135.0(2) y
C9 C8 C3 106.3(2) ?
N1 C9 C7 130.8(3) y
N1 C9 C8 107.2(2) ?
C7 C9 C8 122.0(3) ?
C3' C10 C11 111.40(17) ?
C3' C10 C3 110.9(2) ?
C11 C10 C3 113.34(17) ?
C12 C11 C16 117.1(2) ?
C12 C11 C10 120.1(2) ?
C16 C11 C10 122.8(2) ?
C13 C12 C11 121.5(3) ?
C12 C13 C14 121.6(3) ?
C15 C14 C13 116.9(2) ?
C15 C14 C17 121.4(3) ?
C13 C14 C17 121.8(3) ?
C14 C15 C16 121.8(3) ?
C11 C16 C15 121.1(2) ?

loop_
_geom_bond_atom_site_label_1
_geom_bond_atom_site_label_2
_geom_bond_site_symmetry_2
_geom_bond_distance
_geom_bond_publ_flag
N1' C9' . 1.370(3) y
N1' C2' . 1.370(3) y
C2' C3' . 1.349(3) ?
C3' C8' . 1.442(3) ?
C3' C10 . 1.507(3) y
C4' C5' . 1.371(4) ?
C4' C8' . 1.394(3) ?
C5' C6' . 1.378(5) ?
C6' C7' . 1.368(5) ?
C7' C9' . 1.396(4) ?
C8' C9' . 1.394(3) ?
N1 C9 . 1.369(4) y
N1 C2 . 1.378(3) y
C2 C3 . 1.343(3) ?
C3 C8 . 1.439(3) ?
C3 C10 . 1.522(3) y
C4 C5 . 1.374(4) ?
C4 C8 . 1.384(3) ?
C5 C6 . 1.401(5) ?
C6 C7 . 1.369(5) ?
C7 C9 . 1.388(4) ?
C8 C9 . 1.418(3) ?
C10 C11 . 1.519(3) y
C11 C12 . 1.379(3) ?
C11 C16 . 1.382(3) ?
C12 C13 . 1.379(4) ?
C13 C14 . 1.381(4) ?
C14 C15 . 1.375(4) ?
C14 C17 . 1.510(4) ?
C15 C16 . 1.385(3) ?

loop_
_geom_hbond_atom_site_label_D
_geom_hbond_atom_site_label_H
_geom_hbond_atom_site_label_A
_geom_hbond_site_symmetry_A
_geom_hbond_distance_DH
_geom_hbond_distance_HA
_geom_hbond_distance_DA
_geom_hbond_angle_DHA
_geom_hbond_publ_flag
C5' H5' Cg1 3_565 0.93 2.68 3.59 167 yes
N1' H1' Cg2 2_555 0.86 2.45 3.29 168 yes

loop_
_cod_related_entry_id
_cod_related_entry_database
_cod_related_entry_code
1 ChemSpider 9079083
